data_7237220
loop_
_publ_author_name
'Yan, Nana'
'Wang, Lei'
'Liu, Xiaona'
'Wu, Pengfei'
'Sun, Tantan'
'Xu, Shutao'
'Han, Jingfeng'
'Guo, Peng'
'Tian, Peng'
'Liu, Zhongmin'

_publ_section_title
;
 A novel approach for facilitating the targeted synthesis of
 silicoaluminophosphates
;
_journal_issue 47
_journal_name_full 'Journal of Materials Chemistry A'
_journal_page_first 24186
_journal_paper_doi 10.1039/C8TA08134D
_journal_volume 6
_journal_year 2018
_chemical_formula_moiety 'C6.20 H16.40 Al3.70 N1.03 O18.20 P2.77 Si1.53'
_chemical_formula_sum 'C6.2 H16.4 Al3.7 N1.03 O18.2 P2.77 Si1.53'
_chemical_formula_weight 625.21
_chemical_name_common DNL-6-EBA
_space_group_IT_number 211
_space_group_name_Hall 'I 4 2 3'
_space_group_name_H-M_alt 'I 4 3 2'
_symmetry_cell_setting cubic
_symmetry_Int_Tables_number 211
_symmetry_space_group_name_Hall 'I 4 2 3'
_symmetry_space_group_name_H-M 'I 4 3 2'
_audit_update_record
;
2018-06-04 deposited with the CCDC.
2018-10-25 downloaded from the CCDC.
;
_cell_angle_alpha 90
_cell_angle_beta 90
_cell_angle_gamma 90
_cell_formula_units_Z 6
_cell_length_a 15.15430(10)
_cell_length_b 15.15430(10)
_cell_length_c 15.15430(10)
_cell_measurement_temperature 25
_cell_measurement_theta_max 60
_cell_measurement_theta_min 2.5
_cell_volume 3480.23(4)
_computing_structure_refinement TOPAS
_diffrn_ambient_temperature 25
_diffrn_measurement_device_type STOE
_diffrn_radiation_probe x-ray
_diffrn_radiation_source 'X-ray tube'
_diffrn_radiation_type 'Cu Ka1'
_diffrn_radiation_wavelength 1.5406
_exptl_absorpt_coefficient_mu 5.016
_exptl_crystal_colour White
_exptl_crystal_density_diffrn 1.790
_pd_proc_ls_prof_R_factor 0.0281
_pd_proc_ls_prof_wR_expected 0.0146
_pd_proc_ls_prof_wR_factor 0.0445
_refine_ls_goodness_of_fit_all 3.0377
_refine_ls_hydrogen_treatment mixed
_refine_ls_number_parameters 58
_refine_ls_R_I_factor 0.0348
_cod_data_source_file c8ta08134d2.cif
_cod_data_source_block DNL_6_EBA
_cod_depositor_comments
;
The following automatic conversions were performed:

data item '_diffrn_radiation_probe' value 'X-ray' was changed to
'x-ray' in accordance with the
/home/saulius/struct/COD-crude-data/automatic-downloads/DataCite-retrospective/RSC/depositions/lib/dictionaries/cif_core.dic
dictionary named 'cif_core.dic' version 2.4.2 last updated on
2011-04-26.

Automatic conversion script
Id: cif_fix_values 6909 2019-04-08 15:41:33Z antanas 
;
_cod_original_sg_symbol_Hall ' 	I 4 2 3'
_cod_original_formula_sum 'C6.20 H16.40 Al3.70 N1.03 O18.20 P2.77 Si1.53'
_cod_database_code 7237220

loop_
_space_group_symop_id
_space_group_symop_operation_xyz
1 x,y,z
2 -x,-y,z
3 -x,y,-z
4 x,-y,-z
5 z,x,y
6 z,-x,-y
7 -z,-x,y
8 -z,x,-y
9 y,z,x
10 -y,z,-x
11 y,-z,-x
12 -y,-z,x
13 y,x,-z
14 -y,-x,-z
15 y,-x,z
16 -y,x,z
17 x,z,-y
18 -x,z,y
19 -x,-z,-y
20 x,-z,y
21 z,y,-x
22 z,-y,x
23 -z,y,x
24 -z,-y,-x
25 x+1/2,y+1/2,z+1/2
26 -x+1/2,-y+1/2,z+1/2
27 -x+1/2,y+1/2,-z+1/2
28 x+1/2,-y+1/2,-z+1/2
29 z+1/2,x+1/2,y+1/2
30 z+1/2,-x+1/2,-y+1/2
31 -z+1/2,-x+1/2,y+1/2
32 -z+1/2,x+1/2,-y+1/2
33 y+1/2,z+1/2,x+1/2
34 -y+1/2,z+1/2,-x+1/2
35 y+1/2,-z+1/2,-x+1/2
36 -y+1/2,-z+1/2,x+1/2
37 y+1/2,x+1/2,-z+1/2
38 -y+1/2,-x+1/2,-z+1/2
39 y+1/2,-x+1/2,z+1/2
40 -y+1/2,x+1/2,z+1/2
41 x+1/2,z+1/2,-y+1/2
42 -x+1/2,z+1/2,y+1/2
43 -x+1/2,-z+1/2,-y+1/2
44 x+1/2,-z+1/2,y+1/2
45 z+1/2,y+1/2,-x+1/2
46 z+1/2,-y+1/2,x+1/2
47 -z+1/2,y+1/2,x+1/2
48 -z+1/2,-y+1/2,-x+1/2

loop_
_atom_site_label
_atom_site_type_symbol
_atom_site_fract_x
_atom_site_fract_y
_atom_site_fract_z
_atom_site_adp_type
_atom_site_U_iso_or_equiv
_atom_site_site_symmetry_multiplicity
_atom_site_occupancy
_atom_site_calc_flag
Al1 Al 0.25 0.1045(2) 0.3955(2) Uiso 0.00627(17) 24 0.925 d
Si1 Si 0.25 0.1045(2) 0.3955(2) Uiso 0.00627(17) 24 0.075 d
P1 P 0.75 0.8971(2) 0.6029(2) Uiso 0.00752(19) 24 0.6917 d
Si2 Si 0.75 0.8971(2) 0.6029(2) Uiso 0.00752(19) 24 0.3083 d
O1 O 0.3392(3) 0.12982(13) 0.3292(2) Uiso 0.0125(4) 48 1 d
O2 O 0.27848(13) 0.11872(13) 0.5050(4) Uiso 0.0125(4) 48 1 d
Ow1 O 0.8368(4) -0.0458(7) 1.0874(5) Uiso 0.0627(16) 48 0.2730(11) d
Ow2 O 0.25 0.75 0.75 Uiso 0.0627(16) 8 0.00900(4) d
N1 N 0.4584(16) 0.4470(11) 0.1635(6) Uiso 0.0627(16) 48 0.1292 d
C1 C 0.492(3) 0.5451(16) 0.2876(9) Uiso 0.0627(16) 48 0.1292 d
C2 C 0.530(2) 0.486(2) 0.2151(9) Uiso 0.0627(16) 48 0.1292 d
C3 C 0.526(6) 0.640(2) 0.2787(14) Uiso 0.0627(16) 48 0.1292 d
C4 C 0.444(2) 0.4964(13) 0.0824(7) Uiso 0.0627(16) 48 0.1292 d
C5 C 0.619(6) 0.649(4) 0.3150(19) Uiso 0.0627(16) 48 0.1292 d
C6 C 0.529(2) 0.505(2) 0.0296(10) Uiso 0.0627(16) 48 0.1292 d
H1 H 0.3952(16) 0.4472(19) 0.2043(9) Uiso 0.094(2) 48 0.1125 d
H2 H 0.512(3) 0.518(2) 0.3547(9) Uiso 0.094(2) 48 0.1292 d
H3 H 0.417(3) 0.5458(17) 0.2830(10) Uiso 0.094(2) 48 0.1292 d
H4 H 0.5705(17) 0.431(3) 0.2464(13) Uiso 0.094(2) 48 0.1292 d
H5 H 0.573(3) 0.527(3) 0.1696(13) Uiso 0.094(2) 48 0.1292 d
H6 H 0.480(7) 0.6859(16) 0.3164(16) Uiso 0.094(2) 48 0.1292 d
H7 H 0.526(6) 0.659(2) 0.2061(15) Uiso 0.094(2) 48 0.1292 d
H8 H 0.418(3) 0.5650(16) 0.0995(11) Uiso 0.094(2) 48 0.1292 d
H9 H 0.3928(19) 0.461(2) 0.0401(9) Uiso 0.094(2) 48 0.1292 d
H10 H 0.663(6) 0.681(5) 0.263(2) Uiso 0.094(2) 48 0.1292 d
H11 H 0.646(5) 0.581(5) 0.3331(19) Uiso 0.094(2) 48 0.1292 d
H12 H 0.617(7) 0.693(4) 0.376(2) Uiso 0.094(2) 48 0.1292 d
H13 H 0.513(3) 0.534(2) -0.0381(10) Uiso 0.094(2) 48 0.1292 d
H14 H 0.560(2) 0.437(3) 0.0212(12) Uiso 0.094(2) 48 0.1292 d
H15 H 0.576(3) 0.551(3) 0.0660(14) Uiso 0.094(2) 48 0.1292 d
H16 H 0.476(2) 0.3761(12) 0.1457(8) Uiso 0.094(2) 48 0.1292 d

loop_
_atom_type_symbol
_atom_type_scat_dispersion_real
_atom_type_scat_dispersion_imag
_atom_type_scat_source
C 0.0033 0.0016 'International Tables Vol C tables 4.2.6.8 and 6.1.1.1'
H 0.0000 0.0000 'International Tables Vol C tables 4.2.6.8 and 6.1.1.1'
Al 0.0645 0.0514 'International Tables Vol C tables 4.2.6.8 and 6.1.1.1'
N 0.0061 0.0033 'International Tables Vol C tables 4.2.6.8 and 6.1.1.1'
O 0.0106 0.0060 'International Tables Vol C tables 4.2.6.8 and 6.1.1.1'
P 0.1023 0.0942 'International Tables Vol C tables 4.2.6.8 and 6.1.1.1'
Si 0.0817 0.0704 'International Tables Vol C tables 4.2.6.8 and 6.1.1.1'

loop_
_geom_angle_atom_site_label_1
_geom_angle_atom_site_label_2
_geom_angle_atom_site_label_3
_geom_angle_site_symmetry_1
_geom_angle_site_symmetry_3
_geom_angle
Si2 P1 O1 . 29_555 0
Si2 P1 O1 . 24_666 0
Si2 P1 O2 . 2_665 0
Si2 P1 O2 . 44_565 0
O1 P1 O1 29_555 24_666 107.8(2)
O1 P1 O2 29_555 2_665 112.3(2)
O1 P1 O2 29_555 44_565 106.5(2)
O1 P1 O2 24_666 2_665 106.5(2)
O1 P1 O2 24_666 44_565 112.3(2)
O2 P1 O2 2_665 44_565 111.5(2)
P1 Si2 O1 . 29_555 0
P1 Si2 O1 . 24_666 0
P1 Si2 O2 . 2_665 0
P1 Si2 O2 . 44_565 0
O1 Si2 O1 29_555 24_666 107.8(2)
O1 Si2 O2 29_555 2_665 112.3(2)
O1 Si2 O2 29_555 44_565 106.5(2)
O1 Si2 O2 24_666 2_665 106.5(2)
O1 Si2 O2 24_666 44_565 112.3(2)
O2 Si2 O2 2_665 44_565 111.5(2)
P1 O1 Si2 33_444 33_444 0.0(5)
P1 O2 Si2 2_665 2_665 0.0(5)
N1 N1 N1 15_565 16_655 90.0(16)
N1 N1 C2 15_565 . 71.8(15)
N1 N1 C2 15_565 2_665 40.3(12)
N1 N1 C2 15_565 15_565 72(2)
N1 N1 C4 15_565 . 58.1(10)
N1 N1 C4 15_565 16_655 95.2(16)
N1 N1 H5 15_565 2_665 44(4)
N1 N1 C2 16_655 . 38.3(13)
N1 N1 C2 16_655 2_665 76.8(19)
N1 N1 C2 16_655 15_565 61(2)
N1 N1 C4 16_655 . 95.0(17)
N1 N1 C4 16_655 16_655 61.4(12)
N1 N1 H5 16_655 2_665 133(5)
C2 N1 C2 . 2_665 42.2(18)
C2 N1 C2 . 15_565 24.2(19)
C2 N1 C4 . . 110.8(18)
C2 N1 C4 . 16_655 96.8(18)
C2 N1 H5 . 2_665 103(4)
C2 N1 C2 2_665 15_565 33(2)
C2 N1 C4 2_665 . 97.3(16)
C2 N1 C4 2_665 16_655 119(2)
C2 N1 H5 2_665 2_665 61(4)
C2 N1 C4 15_565 . 125(2)
C2 N1 C4 15_565 16_655 121(3)
C2 N1 H5 15_565 2_665 89(4)
C4 N1 C4 . 16_655 49.6(15)
C4 N1 H5 . 2_665 72(3)
C4 N1 H5 16_655 2_665 121(3)
Ow1 C1 C1 33_544 2_665 130(2)
Ow1 C1 C1 33_544 15_565 137(3)
Ow1 C1 C1 33_544 16_655 100(4)
Ow1 C1 C2 33_544 . 172(4)
Ow1 C1 C2 33_544 2_665 131(4)
Ow1 C1 C2 33_544 16_655 150(3)
Ow1 C1 C3 33_544 . 72(3)
Ow1 C1 H3 33_544 15_565 98(3)
C1 C1 C1 2_665 15_565 45(3)
C1 C1 C1 2_665 16_655 45(3)
C1 C1 C2 2_665 . 50.1(15)
C1 C1 C2 2_665 2_665 70.9(19)
C1 C1 C2 2_665 16_655 76(2)
C1 C1 C3 2_665 . 150(5)
C1 C1 H3 2_665 15_565 115(5)
C1 C1 C1 15_565 16_655 90(4)
C1 C1 C2 15_565 . 49.9(18)
C1 C1 C2 15_565 2_665 90(3)
C1 C1 C2 15_565 16_655 70(3)
C1 C1 C3 15_565 . 105(5)
C1 C1 H3 15_565 15_565 70(4)
C1 C1 C2 16_655 . 75(2)
C1 C1 C2 16_655 2_665 62(2)
C1 C1 C2 16_655 16_655 90(2)
C1 C1 C3 16_655 . 164(5)
C1 C1 H3 16_655 15_565 160(5)
C2 C1 C2 . 2_665 40.8(18)
C2 C1 C2 . 16_655 26.4(18)
C2 C1 C3 . . 111(3)
C2 C1 H3 . 15_565 89(3)
C2 C1 C2 2_665 16_655 34(2)
C2 C1 C3 2_665 . 112(2)
C2 C1 H3 2_665 15_565 112(3)
C2 C1 C3 16_655 . 90(3)
C2 C1 H3 16_655 15_565 79(3)
C3 C1 H3 . 15_565 35(4)
N1 C2 N1 . 2_665 95.4(16)
N1 C2 N1 . 16_655 69.8(19)
N1 C2 C1 . . 110(3)
N1 C2 C1 . 2_665 97(3)
N1 C2 C1 . 15_565 140(3)
N1 C2 C2 . 2_665 60(2)
N1 C2 C2 . 15_565 33.3(17)
N1 C2 C2 . 16_655 97(3)
N1 C2 N1 2_665 16_655 78.4(19)
N1 C2 C1 2_665 . 91(2)
N1 C2 C1 2_665 2_665 150(3)
N1 C2 C1 2_665 15_565 108(3)
N1 C2 C2 2_665 2_665 78(3)
N1 C2 C2 2_665 15_565 113(4)
N1 C2 C2 2_665 16_655 46(2)
N1 C2 C1 16_655 . 170(3)
N1 C2 C1 16_655 2_665 131(3)
N1 C2 C1 16_655 15_565 145(4)
N1 C2 C2 16_655 2_665 121(2)
N1 C2 C2 16_655 15_565 101(3)
N1 C2 C2 16_655 16_655 123(3)
C1 C2 C1 . 2_665 59.0(16)
C1 C2 C1 . 15_565 40(2)
C1 C2 C2 . 2_665 54(2)
C1 C2 C2 . 15_565 81(3)
C1 C2 C2 . 16_655 47.3(18)
C1 C2 C1 2_665 15_565 48(2)
C1 C2 C2 2_665 2_665 85(3)
C1 C2 C2 2_665 15_565 68(3)
C1 C2 C2 2_665 16_655 105(3)
C1 C2 C2 15_565 2_665 93(2)
C1 C2 C2 15_565 15_565 106(3)
C1 C2 C2 15_565 16_655 78(3)
C2 C2 C2 2_665 15_565 45(3)
C2 C2 C2 2_665 16_655 45(3)
C2 C2 C2 15_565 16_655 90(5)
C1 C3 C5 . . 111(4)
C1 C3 H3 . 15_565 39(3)
C1 C3 H6 . 19_666 129(6)
C5 C3 H3 . 15_565 76(6)
C5 C3 H6 . 19_666 79(9)
H3 C3 H6 15_565 19_666 136(5)
N1 C4 N1 . 15_565 60.5(11)
N1 C4 C4 . 15_565 106.7(19)
N1 C4 C4 . 16_655 63.1(14)
N1 C4 C6 . . 111(2)
N1 C4 C6 . 2_665 132(3)
N1 C4 C6 . 15_565 105(2)
N1 C4 C6 . 16_655 132(3)
N1 C4 H13 . 14_665 126(4)
N1 C4 H15 . 2_665 82(2)
N1 C4 C4 15_565 15_565 67.2(14)
N1 C4 C4 15_565 16_655 107.3(18)
N1 C4 C6 15_565 . 113(2)
N1 C4 C6 15_565 2_665 141(3)
N1 C4 C6 15_565 15_565 132(3)
N1 C4 C6 15_565 16_655 111(2)
N1 C4 H13 15_565 14_665 148(4)
N1 C4 H15 15_565 2_665 135(3)
C4 C4 C4 15_565 16_655 90(3)
C4 C4 C6 15_565 . 51.5(18)
C4 C4 C6 15_565 2_665 74(3)
C4 C4 C6 15_565 15_565 75(2)
C4 C4 C6 15_565 16_655 43.6(16)
C4 C4 H13 15_565 14_665 81(4)
C4 C4 H15 15_565 2_665 155(4)
C4 C4 C6 16_655 . 54.6(19)
C4 C4 C6 16_655 2_665 69(3)
C4 C4 C6 16_655 15_565 42.3(15)
C4 C4 C6 16_655 16_655 78(2)
C4 C4 H13 16_655 14_665 63(3)
C4 C4 H15 16_655 2_665 72(4)
C6 C4 C6 . 2_665 32(2)
C6 C4 C6 . 15_565 24.1(18)
C6 C4 C6 . 16_655 23.4(18)
C6 C4 H13 . 14_665 35(3)
C6 C4 H15 . 2_665 103(3)
C6 C4 C6 2_665 15_565 27(2)
C6 C4 C6 2_665 16_655 30(2)
C6 C4 H13 2_665 14_665 9(4)
C6 C4 H15 2_665 2_665 83(3)
C6 C4 C6 15_565 16_655 42(2)
C6 C4 H13 15_565 14_665 23(3)
C6 C4 H15 15_565 2_665 79(3)
C6 C4 H13 16_655 14_665 39(4)
C6 C4 H15 16_655 2_665 113(3)
H13 C4 H15 14_665 2_665 74(4)
C3 C5 C5 . 8_656 152(7)
C3 C5 C5 . 11_566 133(6)
C3 C5 H11 . 11_566 70(8)
C3 C5 H12 . 8_656 88(10)
C5 C5 C5 8_656 11_566 60(5)
C5 C5 H11 8_656 11_566 111(6)
C5 C5 H12 8_656 8_656 68(10)
C5 C5 H11 11_566 11_566 63(6)
C5 C5 H12 11_566 8_656 125(11)
H11 C5 H12 11_566 8_656 124(13)
C4 C6 C4 . 2_665 85(2)
C4 C6 C4 . 15_565 50.6(17)
C4 C6 C4 . 16_655 49.9(16)
C4 C6 C6 . 2_665 31.9(14)
C4 C6 C6 . 3_655 77(2)
C4 C6 C6 . 4_565 120(3)
C4 C6 C6 . 13_555 101(3)
C4 C6 C6 . 14_665 90(2)
C4 C6 C6 . 15_565 56(3)
C4 C6 C6 . 16_655 50(3)
C4 C6 H13 . 3_655 44(3)
C4 C6 H13 . 4_565 60(4)
C4 C6 H13 . 13_555 92(11)
C4 C6 H13 . 14_665 26.1(15)
C4 C6 H14 . 16_655 126(3)
C4 C6 C4 2_665 15_565 67(2)
C4 C6 C4 2_665 16_655 64(2)
C4 C6 C6 2_665 2_665 116(3)
C4 C6 C6 2_665 3_655 163(4)
C4 C6 C6 2_665 4_565 151(4)
C4 C6 C6 2_665 13_555 160(4)
C4 C6 C6 2_665 14_665 152(4)
C4 C6 C6 2_665 15_565 104(3)
C4 C6 C6 2_665 16_655 113(3)
C4 C6 H13 2_665 3_655 104(3)
C4 C6 H13 2_665 4_565 88(3)
C4 C6 H13 2_665 13_555 41(13)
C4 C6 H13 2_665 14_665 108(3)
C4 C6 H14 2_665 16_655 84(3)
C4 C6 C4 15_565 16_655 86(2)
C4 C6 C6 15_565 2_665 73(3)
C4 C6 C6 15_565 3_655 101(3)
C4 C6 C6 15_565 4_565 139(4)
C4 C6 C6 15_565 13_555 102(3)
C4 C6 C6 15_565 14_665 128(3)
C4 C6 C6 15_565 15_565 107(4)
C4 C6 C6 15_565 16_655 46(2)
C4 C6 H13 15_565 3_655 38(2)
C4 C6 H13 15_565 4_565 107(4)
C4 C6 H13 15_565 13_555 47(12)
C4 C6 H13 15_565 14_665 73(3)
C4 C6 H14 15_565 16_655 76(3)
C4 C6 C6 16_655 2_665 65(2)
C4 C6 C6 16_655 3_655 104(3)
C4 C6 C6 16_655 4_565 120(3)
C4 C6 C6 16_655 13_555 134(3)
C4 C6 C6 16_655 14_665 92(3)
C4 C6 C6 16_655 15_565 40(2)
C4 C6 C6 16_655 16_655 100(4)
C4 C6 H13 16_655 3_655 93(3)
C4 C6 H13 16_655 4_565 27.2(19)
C4 C6 H13 16_655 13_555 99(11)
C4 C6 H13 16_655 14_665 56(3)
C4 C6 H14 16_655 16_655 148(2)
C6 C6 C6 2_665 3_655 46.4(19)
C6 C6 C6 2_665 4_565 88(3)
C6 C6 C6 2_665 13_555 73(3)
C6 C6 C6 2_665 14_665 59(2)
C6 C6 C6 2_665 15_565 45(4)
C6 C6 C6 2_665 16_655 45(4)
C6 C6 H13 2_665 3_655 45(4)
C6 C6 H13 2_665 4_565 59(5)
C6 C6 H13 2_665 13_555 120(13)
C6 C6 H13 2_665 14_665 10(2)
C6 C6 H14 2_665 16_655 131(5)
C6 C6 C6 3_655 4_565 45(2)
C6 C6 C6 3_655 13_555 30(2)
C6 C6 C6 3_655 14_665 30(2)
C6 C6 C6 3_655 15_565 66(3)
C6 C6 C6 3_655 16_655 55(3)
C6 C6 H13 3_655 3_655 63(3)
C6 C6 H13 3_655 4_565 83(4)
C6 C6 H13 3_655 13_555 139(15)
C6 C6 H13 3_655 14_665 55(2)
C6 C6 H14 3_655 16_655 106(3)
C6 C6 C6 4_565 13_555 37(3)
C6 C6 C6 4_565 14_665 33(2)
C6 C6 C6 4_565 15_565 82(3)
C6 C6 C6 4_565 16_655 96(3)
C6 C6 H13 4_565 3_655 105(3)
C6 C6 H13 4_565 4_565 93(4)
C6 C6 H13 4_565 13_555 140(12)
C6 C6 H13 4_565 14_665 95(3)
C6 C6 H14 4_565 16_655 91(3)
C6 C6 C6 13_555 14_665 48(2)
C6 C6 C6 13_555 15_565 95(4)
C6 C6 C6 13_555 16_655 61(3)
C6 C6 H13 13_555 3_655 70(3)
C6 C6 H13 13_555 4_565 111(4)
C6 C6 H13 13_555 13_555 120(14)
C6 C6 H13 13_555 14_665 83(3)
C6 C6 H14 13_555 16_655 77(3)
C6 C6 C6 14_665 15_565 52(2)
C6 C6 C6 14_665 16_655 84(3)
C6 C6 H13 14_665 3_655 91(3)
C6 C6 H13 14_665 4_565 65(3)
C6 C6 H13 14_665 13_555 167(15)
C6 C6 H13 14_665 14_665 63(2)
C6 C6 H14 14_665 16_655 121(2)
C6 C6 C6 15_565 16_655 90(6)
C6 C6 H13 15_565 3_655 89(5)
C6 C6 H13 15_565 4_565 17(4)
C6 C6 H13 15_565 13_555 138(12)
C6 C6 H13 15_565 14_665 39(4)
C6 C6 H14 15_565 16_655 172(4)
C6 C6 H13 16_655 3_655 9.5(19)
C6 C6 H13 16_655 4_565 103(6)
C6 C6 H13 16_655 13_555 88(14)
C6 C6 H13 16_655 14_665 52(4)
C6 C6 H14 16_655 16_655 87(5)
H13 C6 H13 3_655 4_565 100(6)
H13 C6 H13 3_655 13_555 82(14)
H13 C6 H13 3_655 14_665 50(4)
H13 C6 H14 3_655 16_655 88(4)
H13 C6 H13 4_565 13_555 126(12)
H13 C6 H13 4_565 14_665 51(5)
H13 C6 H14 4_565 16_655 170(6)
H13 C6 H13 13_555 14_665 117(12)
H13 C6 H14 13_555 16_655 49(11)
H13 C6 H14 14_665 16_655 138(5)
H4 H1 H5 15_565 2_665 104(5)
H2 H2 H2 2_665 15_565 45(6)
H2 H2 H2 2_665 16_655 45(7)
H2 H2 H2 15_565 16_655 90(9)
C1 H3 C3 16_655 16_655 106(6)
C1 H3 H4 16_655 2_665 108(5)
C3 H3 H4 16_655 2_665 112(5)
H1 H4 H3 16_655 2_665 172(6)
N1 H5 H1 2_665 2_665 104(6)
C3 H6 H6 19_666 19_666 101(11)
H14 H9 H15 15_565 2_665 59(4)
C5 H11 H12 8_656 8_656 89(11)
C5 H12 H11 11_566 11_566 130(12)
C4 H13 C6 14_665 3_655 104(5)
C4 H13 C6 14_665 4_565 130(4)
C4 H13 C6 14_665 13_555 130(16)
C4 H13 C6 14_665 14_665 119(4)
C4 H13 H13 14_665 15_565 118(4)
C4 H13 H13 14_665 16_655 90(5)
C4 H13 H14 14_665 4_565 101(4)
C6 H13 C6 3_655 4_565 76(5)
C6 H13 C6 3_655 13_555 33(11)
C6 H13 C6 3_655 14_665 39(3)
C6 H13 H13 3_655 15_565 80(4)
C6 H13 H13 3_655 16_655 14(3)
C6 H13 H14 3_655 4_565 153(3)
C6 H13 C6 4_565 13_555 75(13)
C6 H13 C6 4_565 14_665 38(4)
C6 H13 H13 4_565 15_565 12(2)
C6 H13 H13 4_565 16_655 88(6)
C6 H13 H14 4_565 4_565 95(6)
C6 H13 C6 13_555 14_665 51(12)
C6 H13 H13 13_555 15_565 84(13)
C6 H13 H13 13_555 16_655 43(12)
C6 H13 H14 13_555 4_565 121(11)
C6 H13 H13 14_665 15_565 41(3)
C6 H13 H13 14_665 16_655 50(4)
C6 H13 H14 14_665 4_565 132(5)
H13 H13 H13 15_565 16_655 90(5)
H13 H13 H14 15_565 4_565 97(6)
H13 H13 H14 16_655 4_565 161(4)
C6 H14 H9 15_565 16_655 93(4)
C6 H14 H13 15_565 4_565 9.6(16)
C6 H14 H14 15_565 14_665 99(5)
C6 H14 H15 15_565 15_565 82(5)
H9 H14 H13 16_655 4_565 90(4)
H9 H14 H14 16_655 14_665 116(6)
H9 H14 H15 16_655 15_565 50(4)
H13 H14 H14 4_565 14_665 108(6)
H13 H14 H15 4_565 15_565 73(4)
H14 H14 H15 14_665 15_565 166(8)
C4 H15 H8 2_665 15_565 106(5)
C4 H15 H9 2_665 2_665 102(6)
C4 H15 H14 2_665 16_655 111(6)
H8 H15 H9 15_565 2_665 143(8)
H8 H15 H14 15_565 16_655 119(7)
H9 H15 H14 2_665 16_655 71(4)

loop_
_geom_bond_atom_site_label_1
_geom_bond_atom_site_label_2
_geom_bond_site_symmetry_2
_geom_bond_distance
Al1 Si1 . 0
P1 Si2 . 0
P1 O1 29_555 1.542(4)
P1 O1 24_666 1.542(4)
P1 O2 2_665 1.564(6)
P1 O2 44_565 1.564(6)
Si2 O1 29_555 1.542(4)
Si2 O1 24_666 1.542(4)
Si2 O2 2_665 1.564(6)
Si2 O2 44_565 1.564(6)
Ow1 C1 29_545 1.14(3)
N1 N1 15_565 1.44(3)
N1 N1 16_655 1.44(3)
N1 C2 . 1.46(3)
N1 C2 2_665 1.29(3)
N1 C2 15_565 0.95(3)
N1 C4 . 1.456(19)
N1 C4 16_655 1.41(2)
N1 H5 2_665 0.62(5)
C1 C1 2_665 1.39(4)
C1 C1 15_565 0.98(5)
C1 C1 16_655 0.98(5)
C1 C2 . 1.53(3)
C1 C2 2_665 1.24(3)
C1 C2 16_655 1.17(3)
C1 C3 . 1.53(5)
C1 H3 15_565 1.00(5)
C2 C2 2_665 1.00(4)
C2 C2 15_565 0.71(4)
C2 C2 16_655 0.71(4)
C3 C5 . 1.52(12)
C3 H3 15_565 0.92(6)
C3 H6 19_666 0.86(4)
C4 C4 15_565 1.20(4)
C4 C4 16_655 1.20(4)
C4 C6 . 1.52(4)
C4 C6 2_665 0.90(3)
C4 C6 15_565 1.28(3)
C4 C6 16_655 1.22(3)
C4 H13 14_665 0.76(3)
C4 H15 2_665 0.82(5)
C5 C5 8_656 1.23(9)
C5 C5 11_566 1.23(9)
C5 H11 11_566 0.87(10)
C5 H12 8_656 0.51(12)
C6 C6 2_665 0.89(4)
C6 C6 3_655 1.26(3)
C6 C6 4_565 0.91(2)
C6 C6 13_555 1.03(3)
C6 C6 14_665 1.16(3)
C6 C6 15_565 0.63(4)
C6 C6 16_655 0.63(4)
C6 H13 3_655 0.78(5)
C6 H13 4_565 0.65(4)
C6 H13 13_555 0.19(4)
C6 H13 14_665 1.00(4)
C6 H14 16_655 0.99(5)
H1 H4 15_565 0.88(4)
H1 H5 2_665 0.81(4)
H2 H2 2_665 0.66(5)
H2 H2 15_565 0.46(5)
H2 H2 16_655 0.46(5)
H3 H4 2_665 0.68(4)
H6 H6 19_666 0.61(15)
H8 H15 16_655 0.71(5)
H9 H14 15_565 0.79(5)
H9 H15 2_665 0.64(5)
H11 H12 8_656 0.75(11)
H13 H13 15_565 0.78(5)
H13 H13 16_655 0.78(5)
H13 H14 4_565 0.88(5)
H14 H14 14_665 0.65(3)
H14 H15 15_565 0.72(3)
